data_4131239
loop_
_publ_author_name
'Mao, Lingling'
'Wu, Yilei'
'Stoumpos, Constantinos C.'
'Wasielewski, Michael R.'
'Kanatzidis, Mercouri G.'

_publ_section_title
;
 White-Light Emission and Structural Distortion in New Corrugated
 Two-Dimensional Lead Bromide Perovskites.
;
_journal_issue 14
_journal_name_full 'Journal of the American Chemical Society'
_journal_page_first 5210
_journal_page_last 5215
_journal_paper_doi 10.1021/jacs.7b01312
_journal_volume 139
_journal_year 2017
_chemical_formula_moiety 'Br4 Pb, C5 H16 N2'
_chemical_formula_sum 'C5 H16 Br4 N2 Pb'
_chemical_formula_weight 631.03
_space_group_crystal_system monoclinic
_space_group_IT_number 14
_space_group_name_Hall '-P 2ybc'
_space_group_name_H-M_alt 'P 1 21/c 1'
_atom_sites_solution_hydrogens geom
_atom_sites_solution_primary direct
_cell_angle_alpha 90.00
_cell_angle_beta 111.534(8)
_cell_angle_gamma 90.00
_cell_formula_units_Z 4
_cell_length_a 10.7169(13)
_cell_length_b 11.7355(10)
_cell_length_c 12.1266(12)
_cell_measurement_reflns_used 5774
_cell_measurement_temperature 293(2)
_cell_measurement_theta_max 29.56
_cell_measurement_theta_min 3.45
_cell_volume 1418.7(3)
_computing_molecular_graphics 'Olex2 (Dolomanov et al., 2009)'
_computing_publication_material 'Olex2 (Dolomanov et al., 2009)'
_computing_structure_refinement 'XL (Sheldrick, 2008)'
_computing_structure_solution 'XT (Sheldrick, 2015)'
_diffrn_ambient_temperature 293(2)
_diffrn_detector 'image plate (34 cm diameter)'
_diffrn_detector_type STOE
_diffrn_measured_fraction_theta_full 0.999
_diffrn_measured_fraction_theta_max 0.985
_diffrn_measurement_device '2-circle goniometer'
_diffrn_measurement_device_type 'STOE IPDS 2T'
_diffrn_radiation_type 'Mo K\a'
_diffrn_radiation_wavelength 0.71073
_diffrn_reflns_av_R_equivalents 0.0984
_diffrn_reflns_av_unetI/netI 0.0642
_diffrn_reflns_Laue_measured_fraction_full 0.999
_diffrn_reflns_Laue_measured_fraction_max 0.985
_diffrn_reflns_limit_h_max 14
_diffrn_reflns_limit_h_min -14
_diffrn_reflns_limit_k_max 16
_diffrn_reflns_limit_k_min -16
_diffrn_reflns_limit_l_max 16
_diffrn_reflns_limit_l_min -16
_diffrn_reflns_number 13236
_diffrn_reflns_point_group_measured_fraction_full 0.999
_diffrn_reflns_point_group_measured_fraction_max 0.985
_diffrn_reflns_theta_full 26.000
_diffrn_reflns_theta_max 29.282
_diffrn_reflns_theta_min 3.436
_diffrn_source 'sealed X-ray tube, 12 x 0.4 mm long-fine focus'
_diffrn_standards_number 0
_exptl_absorpt_coefficient_mu 23.122
_exptl_absorpt_correction_T_max 0.5617
_exptl_absorpt_correction_T_min 0.0576
_exptl_absorpt_correction_type integration
_exptl_crystal_colour 'pale yellow'
_exptl_crystal_density_diffrn 2.954
_exptl_crystal_description plate
_exptl_crystal_F_000 1088
_exptl_crystal_size_max 0.0992
_exptl_crystal_size_mid 0.0272
_exptl_crystal_size_min 0.0131
_refine_diff_density_max 1.889
_refine_diff_density_min -1.272
_refine_diff_density_rms 0.260
_refine_ls_extinction_coef 0.0154(3)
_refine_ls_extinction_expression Fc^*^=kFc[1+0.001xFc^2^\l^3^/sin(2\q)]^-1/4^
_refine_ls_extinction_method SHELXL
_refine_ls_goodness_of_fit_ref 1.053
_refine_ls_hydrogen_treatment constr
_refine_ls_matrix_type full
_refine_ls_number_parameters 113
_refine_ls_number_reflns 3822
_refine_ls_number_restraints 0
_refine_ls_restrained_S_all 1.053
_refine_ls_R_factor_all 0.0522
_refine_ls_R_factor_gt 0.0354
_refine_ls_shift/su_max 0.001
_refine_ls_shift/su_mean 0.000
_refine_ls_structure_factor_coef Fsqd
_refine_ls_weighting_details 'w=1/[\s^2^(Fo^2^)+(0.0250P)^2^] where P=(Fo^2^+2Fc^2^)/3'
_refine_ls_weighting_scheme calc
_refine_ls_wR_factor_gt 0.0599
_refine_ls_wR_factor_ref 0.0641
_reflns_Friedel_coverage 0.000
_reflns_number_gt 3053
_reflns_number_total 3822
_reflns_threshold_expression 'I > 2\s(I)'
_cod_data_source_file ja7b01312_si_002.cif
_cod_data_source_block 3
_cod_database_code 4131239
_shelx_space_group_comment
;
The symmetry employed for this shelxl refinement is uniquely defined
by the following loop, which should always be used as a source of
symmetry information in preference to the above space-group names.
They are only intended as comments.
;
_olex2_refinement_description
;
1. Fixed Uiso
 At 1.2 times of:
  All C(H,H) groups, All N(H) groups, All N(H,H,H) groups
 At 1.5 times of:
  All C(H,H,H) groups
2.a Ternary CH refined with riding coordinates:
 N2(H2)
2.b Secondary CH2 refined with riding coordinates:
 C1(H1D,H1E), C2(H2A,H2B), C3(H3A,H3B)
2.c Idealised Me refined as rotating group:
 N1(H1A,H1B,H1C), C4(H4A,H4B,H4C), C5(H5A,H5B,H5C)
;
_olex2_submission_special_instructions 'No special instructions were received'

loop_
_space_group_symop_operation_xyz
'x, y, z'
'-x, y+1/2, -z+1/2'
'-x, -y, -z'
'x, -y-1/2, z-1/2'

loop_
_atom_site_label
_atom_site_type_symbol
_atom_site_fract_x
_atom_site_fract_y
_atom_site_fract_z
_atom_site_U_iso_or_equiv
_atom_site_adp_type
_atom_site_occupancy
_atom_site_site_symmetry_order
_atom_site_calc_flag
_atom_site_refinement_flags_posn
Pb1 Pb 0.50079(2) 0.74206(2) 0.26983(2) 0.02460(8) Uani 1 1 d .
Br1 Br 0.79733(8) 0.77689(6) 0.39216(7) 0.04479(17) Uani 1 1 d .
Br2 Br 0.44419(8) 0.99045(4) 0.25157(6) 0.03818(16) Uani 1 1 d .
Br3 Br 0.20745(8) 0.69380(5) 0.16992(6) 0.04096(17) Uani 1 1 d .
Br4 Br 0.48065(7) 0.76140(5) 0.51223(5) 0.03606(15) Uani 1 1 d .
N1 N -0.2870(6) 0.5078(5) 0.0362(5) 0.0438(14) Uani 1 1 d .
H1A H -0.3396 0.4605 -0.0187 0.053 Uiso 1 1 calc GR
H1B H -0.2599 0.5640 0.0011 0.053 Uiso 1 1 calc GR
H1C H -0.3327 0.5367 0.0779 0.053 Uiso 1 1 calc GR
N2 N 0.1550(5) 0.5236(4) 0.3570(4) 0.0301(10) Uani 1 1 d .
H2 H 0.1667 0.5787 0.3008 0.036 Uiso 1 1 calc R
C1 C -0.1701(8) 0.4454(6) 0.1155(7) 0.0500(19) Uani 1 1 d .
H1D H -0.1211 0.4136 0.0695 0.060 Uiso 1 1 calc R
H1E H -0.2003 0.3826 0.1513 0.060 Uiso 1 1 calc R
C2 C -0.0782(8) 0.5194(5) 0.2110(7) 0.0450(17) Uani 1 1 d .
H2A H -0.1260 0.5509 0.2581 0.054 Uiso 1 1 calc R
H2B H -0.0466 0.5821 0.1761 0.054 Uiso 1 1 calc R
C3 C 0.0392(7) 0.4500(5) 0.2888(6) 0.0397(15) Uani 1 1 d .
H3A H 0.0122 0.4054 0.3435 0.048 Uiso 1 1 calc R
H3B H 0.0665 0.3976 0.2399 0.048 Uiso 1 1 calc R
C4 C 0.1315(8) 0.5901(7) 0.4515(7) 0.054(2) Uani 1 1 d .
H4A H 0.0473 0.6295 0.4187 0.082 Uiso 1 1 calc GR
H4B H 0.2025 0.6445 0.4841 0.082 Uiso 1 1 calc GR
H4C H 0.1293 0.5395 0.5130 0.082 Uiso 1 1 calc GR
C5 C 0.2812(7) 0.4589(6) 0.4061(7) 0.0431(15) Uani 1 1 d .
H5A H 0.2722 0.4008 0.4584 0.065 Uiso 1 1 calc GR
H5B H 0.3529 0.5095 0.4492 0.065 Uiso 1 1 calc GR
H5C H 0.3008 0.4241 0.3426 0.065 Uiso 1 1 calc GR

loop_
_atom_site_aniso_label
_atom_site_aniso_U_11
_atom_site_aniso_U_22
_atom_site_aniso_U_33
_atom_site_aniso_U_23
_atom_site_aniso_U_13
_atom_site_aniso_U_12
Pb1 0.03108(12) 0.02170(10) 0.02221(10) -0.00036(7) 0.01116(8) -0.00003(8)
Br1 0.0356(4) 0.0476(3) 0.0535(4) 0.0028(3) 0.0191(3) 0.0015(3)
Br2 0.0517(4) 0.0212(2) 0.0400(3) 0.0008(2) 0.0148(3) -0.0006(2)
Br3 0.0379(4) 0.0496(3) 0.0343(3) 0.0092(3) 0.0120(3) -0.0065(3)
Br4 0.0462(4) 0.0409(3) 0.0251(3) 0.0032(2) 0.0179(3) 0.0086(3)
N1 0.035(4) 0.054(3) 0.035(3) 0.002(2) 0.005(3) -0.005(2)
N2 0.029(3) 0.033(2) 0.029(3) 0.0032(19) 0.013(2) 0.0025(19)
C1 0.054(6) 0.044(3) 0.039(4) -0.010(3) 0.002(4) 0.003(3)
C2 0.035(4) 0.042(3) 0.052(4) -0.014(3) 0.009(3) 0.000(3)
C3 0.036(4) 0.043(3) 0.036(3) -0.011(3) 0.008(3) 0.002(3)
C4 0.042(5) 0.068(4) 0.047(4) -0.029(4) 0.010(4) 0.008(4)
C5 0.029(4) 0.052(3) 0.044(4) 0.005(3) 0.008(3) 0.008(3)

loop_
_atom_type_symbol
_atom_type_description
_atom_type_scat_dispersion_real
_atom_type_scat_dispersion_imag
_atom_type_scat_source
C C 0.0033 0.0016 'International Tables Vol C Tables 4.2.6.8 and 6.1.1.4'
H H 0.0000 0.0000 'International Tables Vol C Tables 4.2.6.8 and 6.1.1.4'
Br Br -0.2901 2.4595 'International Tables Vol C Tables 4.2.6.8 and 6.1.1.4'
N N 0.0061 0.0033 'International Tables Vol C Tables 4.2.6.8 and 6.1.1.4'
Pb Pb -3.3944 10.1111 'International Tables Vol C Tables 4.2.6.8 and 6.1.1.4'

loop_
_geom_angle_atom_site_label_1
_geom_angle_atom_site_label_2
_geom_angle_atom_site_label_3
_geom_angle
_geom_angle_site_symmetry_1
_geom_angle_site_symmetry_3
Br1 Pb1 Br2 88.34(2) . 2_645
Br1 Pb1 Br4 99.90(4) . 4_575
Br1 Pb1 Br4 87.13(4) . .
Br2 Pb1 Br1 93.06(2) . .
Br2 Pb1 Br2 171.005(8) . 2_645
Br2 Pb1 Br3 90.01(2) . .
Br2 Pb1 Br4 90.052(19) . 4_575
Br2 Pb1 Br4 85.044(18) . .
Br2 Pb1 Br4 80.954(18) 2_645 4_575
Br3 Pb1 Br1 174.167(19) . .
Br3 Pb1 Br2 89.39(2) . 2_645
Br3 Pb1 Br4 85.04(4) . 4_575
Br3 Pb1 Br4 88.20(4) . .
Br4 Pb1 Br2 103.906(18) . 2_645
Br4 Pb1 Br4 171.65(2) . 4_575
Pb1 Br2 Pb1 156.79(3) . 2_655
Pb1 Br4 Pb1 170.90(2) . 4_576
H1A N1 H1B 109.5 . .
H1A N1 H1C 109.5 . .
H1B N1 H1C 109.5 . .
C1 N1 H1A 109.5 . .
C1 N1 H1B 109.5 . .
C1 N1 H1C 109.5 . .
C3 N2 H2 106.9 . .
C4 N2 H2 106.9 . .
C4 N2 C3 113.0(6) . .
C5 N2 H2 106.9 . .
C5 N2 C3 112.4(5) . .
C5 N2 C4 110.5(5) . .
N1 C1 H1D 109.1 . .
N1 C1 H1E 109.1 . .
N1 C1 C2 112.4(5) . .
H1D C1 H1E 107.9 . .
C2 C1 H1D 109.1 . .
C2 C1 H1E 109.1 . .
C1 C2 H2A 109.8 . .
C1 C2 H2B 109.8 . .
C1 C2 C3 109.5(5) . .
H2A C2 H2B 108.2 . .
C3 C2 H2A 109.8 . .
C3 C2 H2B 109.8 . .
N2 C3 C2 111.7(5) . .
N2 C3 H3A 109.3 . .
N2 C3 H3B 109.3 . .
C2 C3 H3A 109.3 . .
C2 C3 H3B 109.3 . .
H3A C3 H3B 107.9 . .
N2 C4 H4A 109.5 . .
N2 C4 H4B 109.5 . .
N2 C4 H4C 109.5 . .
H4A C4 H4B 109.5 . .
H4A C4 H4C 109.5 . .
H4B C4 H4C 109.5 . .
N2 C5 H5A 109.5 . .
N2 C5 H5B 109.5 . .
N2 C5 H5C 109.5 . .
H5A C5 H5B 109.5 . .
H5A C5 H5C 109.5 . .
H5B C5 H5C 109.5 . .

loop_
_geom_bond_atom_site_label_1
_geom_bond_atom_site_label_2
_geom_bond_distance
_geom_bond_site_symmetry_2
Pb1 Br1 3.0011(12) .
Pb1 Br2 2.9691(8) .
Pb1 Br2 3.0408(8) 2_645
Pb1 Br3 2.9792(11) .
Pb1 Br4 3.0516(8) 4_575
Pb1 Br4 3.0338(8) .
Br2 Pb1 3.0407(8) 2_655
Br4 Pb1 3.0516(8) 4_576
N1 H1A 0.8900 .
N1 H1B 0.8900 .
N1 H1C 0.8900 .
N1 C1 1.465(9) .
N2 H2 0.9800 .
N2 C3 1.488(8) .
N2 C4 1.484(8) .
N2 C5 1.472(8) .
C1 H1D 0.9700 .
C1 H1E 0.9700 .
C1 C2 1.493(9) .
C2 H2A 0.9700 .
C2 H2B 0.9700 .
C2 C3 1.505(10) .
C3 H3A 0.9700 .
C3 H3B 0.9700 .
C4 H4A 0.9600 .
C4 H4B 0.9600 .
C4 H4C 0.9600 .
C5 H5A 0.9600 .
C5 H5B 0.9600 .
C5 H5C 0.9600 .

loop_
_geom_torsion_atom_site_label_1
_geom_torsion_atom_site_label_2
_geom_torsion_atom_site_label_3
_geom_torsion_atom_site_label_4
_geom_torsion
N1 C1 C2 C3 -180.0(7)
C1 C2 C3 N2 160.0(6)
C4 N2 C3 C2 70.5(7)
C5 N2 C3 C2 -163.6(6)
